data_4515336
loop_
_publ_author_name
'Wilde, Sebastian'
'Ma, Dongxin'
'Koch, Tobias'
'Bakker, Anne'
'Gonzalez-Abradelo, Dario'
'Stegemann, Linda'
'Daniliuc, Constantin G.'
'Fuchs, Harald'
'Gao, Hongying'
'Doltsinis, Nikos L.'
'Duan, Lian'
'Strassert, Cristian A.'

_publ_section_title
;
 Toward Tunable Electroluminescent Devices by Correlating Function and
 Submolecular Structure in 3D Crystals, 2D-Confined Monolayers, and
 Dimers.
;
_journal_issue 26
_journal_name_full 'ACS applied materials &amp; interfaces'
_journal_page_first 22460
_journal_page_last 22473
_journal_paper_doi 10.1021/acsami.8b03528
_journal_volume 10
_journal_year 2018
_chemical_formula_sum 'C32 H25 F4 N5 Pt'
_chemical_formula_weight 750.66
_space_group_IT_number 15
_space_group_name_Hall '-C 2yc'
_space_group_name_H-M_alt 'C 1 2/c 1'
_symmetry_cell_setting monoclinic
_symmetry_space_group_name_H-M 'C 1 2/c 1'
_atom_sites_solution_hydrogens geom
_atom_sites_solution_primary direct
_atom_sites_solution_secondary difmap
_audit_creation_method SHELXL-97
_cell_angle_alpha 90.00
_cell_angle_beta 116.1560(10)
_cell_angle_gamma 90.00
_cell_formula_units_Z 8
_cell_length_a 24.3106(4)
_cell_length_b 9.9110(2)
_cell_length_c 24.9818(5)
_cell_measurement_reflns_used 6421
_cell_measurement_temperature 223(2)
_cell_measurement_theta_max 28.28
_cell_measurement_theta_min 4.08
_cell_volume 5402.79(18)
_computing_cell_refinement 'Collect (Nonius B.V., 1998)'
_computing_data_collection 'Collect (Nonius B.V., 1998)'
_computing_data_reduction 'Denzo-SMN (Otwinowski & Minor, 1997)'
_computing_molecular_graphics 'XP (BrukerAXS, 2000)'
_computing_publication_material 'SHELXL-97 (Sheldrick, 1997)'
_computing_structure_refinement 'SHELXL-97 (Sheldrick, 1997)'
_computing_structure_solution 'SHELXS-97 (Sheldrick, 1990)'
_diffrn_ambient_temperature 223(2)
_diffrn_measured_fraction_theta_full 0.984
_diffrn_measured_fraction_theta_max 0.984
_diffrn_measurement_device_type 'Nonius KappaCCD APEXII'
_diffrn_measurement_method '\w and \f scans'
_diffrn_radiation_monochromator 'Montel mirror'
_diffrn_radiation_source 'rotating anode Nonius FR591'
_diffrn_radiation_type MoK\a
_diffrn_radiation_wavelength 0.71073
_diffrn_reflns_av_R_equivalents 0.052
_diffrn_reflns_av_sigmaI/netI 0.0348
_diffrn_reflns_limit_h_max 32
_diffrn_reflns_limit_h_min -31
_diffrn_reflns_limit_k_max 13
_diffrn_reflns_limit_k_min -12
_diffrn_reflns_limit_l_max 33
_diffrn_reflns_limit_l_min -33
_diffrn_reflns_number 27366
_diffrn_reflns_theta_full 28.25
_diffrn_reflns_theta_max 28.25
_diffrn_reflns_theta_min 4.11
_exptl_absorpt_coefficient_mu 5.255
_exptl_absorpt_correction_T_max 0.6786
_exptl_absorpt_correction_T_min 0.3533
_exptl_absorpt_correction_type multi-scan
_exptl_absorpt_process_details 'Denzo (Otwinowski, Borek, Majewski & Minor, 2003)'
_exptl_crystal_colour yellow
_exptl_crystal_density_diffrn 1.846
_exptl_crystal_density_method 'not measured'
_exptl_crystal_description plate
_exptl_crystal_F_000 2928
_exptl_crystal_size_max 0.25
_exptl_crystal_size_mid 0.23
_exptl_crystal_size_min 0.08
_refine_diff_density_max 0.768
_refine_diff_density_min -1.874
_refine_diff_density_rms 0.110
_refine_ls_extinction_method none
_refine_ls_goodness_of_fit_ref 1.055
_refine_ls_hydrogen_treatment constr
_refine_ls_matrix_type full
_refine_ls_number_parameters 425
_refine_ls_number_reflns 6593
_refine_ls_number_restraints 127
_refine_ls_restrained_S_all 1.070
_refine_ls_R_factor_all 0.0450
_refine_ls_R_factor_gt 0.0325
_refine_ls_shift/su_max 0.000
_refine_ls_shift/su_mean 0.000
_refine_ls_structure_factor_coef Fsqd
_refine_ls_weighting_details 'calc w=1/[\s^2^(Fo^2^)+(0.0425P)^2^+13.8159P] where P=(Fo^2^+2Fc^2^)/3'
_refine_ls_weighting_scheme calc
_refine_ls_wR_factor_gt 0.0831
_refine_ls_wR_factor_ref 0.0932
_reflns_number_gt 5145
_reflns_number_total 6593
_reflns_threshold_expression >2sigma(I)
_cod_data_source_file am8b03528_si_003.cif
_cod_data_source_block dan7564
_cod_original_sg_symbol_H-M C2/c
_cod_database_code 4515336

loop_
_symmetry_equiv_pos_as_xyz
'x, y, z'
'-x, y, -z+1/2'
'x+1/2, y+1/2, z'
'-x+1/2, y+1/2, -z+1/2'
'-x, -y, -z'
'x, -y, z-1/2'
'-x+1/2, -y+1/2, -z'
'x+1/2, -y+1/2, z-1/2'

loop_
_atom_site_label
_atom_site_type_symbol
_atom_site_fract_x
_atom_site_fract_y
_atom_site_fract_z
_atom_site_U_iso_or_equiv
_atom_site_adp_type
_atom_site_occupancy
_atom_site_symmetry_multiplicity
_atom_site_calc_flag
_atom_site_refinement_flags
_atom_site_disorder_assembly
_atom_site_disorder_group
Pt1 Pt 0.483772(7) 0.754625(13) 0.015809(7) 0.03665(7) Uani 1 1 d . . .
F1 F 0.68660(14) 0.8244(4) -0.02074(15) 0.0790(9) Uani 1 1 d . . .
F2 F 0.65943(12) 1.1126(3) 0.10245(14) 0.0670(8) Uani 1 1 d . . .
F3 F 0.48415(17) 0.4566(4) -0.16709(16) 0.0890(11) Uani 1 1 d . . .
F4 F 0.32928(13) 0.3916(3) -0.12025(13) 0.0677(8) Uani 1 1 d . . .
C1 C 0.56171(18) 0.8309(4) 0.02078(19) 0.0427(9) Uani 1 1 d . . .
C2 C 0.5985(2) 0.7912(5) -0.0066(2) 0.0529(11) Uani 1 1 d . . .
H2 H 0.5878 0.7168 -0.0326 0.063 Uiso 1 1 calc R . .
C3 C 0.6509(2) 0.8645(6) 0.0057(2) 0.0579(12) Uani 1 1 d . . .
N4 N 0.67101(18) 0.9707(4) 0.03972(19) 0.0560(10) Uani 1 1 d . . .
C5 C 0.6368(2) 1.0054(5) 0.0666(2) 0.0492(10) Uani 1 1 d . . .
C6 C 0.58372(19) 0.9415(4) 0.0605(2) 0.0433(9) Uani 1 1 d . . .
C7 C 0.54930(18) 0.9769(4) 0.09424(19) 0.0413(9) Uani 1 1 d . . .
N8 N 0.50040(14) 0.8925(3) 0.08258(14) 0.0391(7) Uani 1 1 d . . .
C9 C 0.5636(2) 1.0795(5) 0.1347(2) 0.0520(11) Uani 1 1 d . . .
H9 H 0.5965 1.1380 0.1417 0.062 Uiso 1 1 calc R . .
C10 C 0.5282(2) 1.0950(5) 0.1652(2) 0.0613(13) Uani 1 1 d . . .
H10 H 0.5374 1.1642 0.1936 0.074 Uiso 1 1 calc R . .
C11 C 0.4799(2) 1.0101(5) 0.1543(2) 0.0570(12) Uani 1 1 d . . .
H11 H 0.4563 1.0203 0.1753 0.068 Uiso 1 1 calc R . .
C12 C 0.46593(19) 0.9079(4) 0.11141(19) 0.0428(9) Uani 1 1 d . . .
N13 N 0.41543(16) 0.8238(4) 0.10096(16) 0.0441(8) Uani 1 1 d . . .
C14 C 0.3853(2) 0.7248(4) 0.0577(2) 0.0429(9) Uani 1 1 d . . .
N15 N 0.40542(14) 0.6850(3) 0.01822(15) 0.0394(7) Uani 1 1 d . . .
C16 C 0.3325(2) 0.6648(5) 0.0570(2) 0.0571(12) Uani 1 1 d . . .
H16 H 0.3182 0.6925 0.0846 0.069 Uiso 1 1 calc R . .
C17 C 0.3023(2) 0.5681(6) 0.0169(2) 0.0620(13) Uani 1 1 d . . .
H17 H 0.2667 0.5297 0.0163 0.074 Uiso 1 1 calc R . .
C18 C 0.3235(2) 0.5247(5) -0.0235(2) 0.0572(12) Uani 1 1 d . . .
H18 H 0.3032 0.4556 -0.0510 0.069 Uiso 1 1 calc R . .
C19 C 0.37470(19) 0.5856(4) -0.02240(19) 0.0443(9) Uani 1 1 d . . .
C20 C 0.40373(19) 0.5527(4) -0.06180(18) 0.0432(9) Uani 1 1 d . . .
C21 C 0.4587(2) 0.6226(4) -0.05114(19) 0.0440(9) Uani 1 1 d . . .
C22 C 0.4847(2) 0.5891(5) -0.0892(2) 0.0552(11) Uani 1 1 d . . .
H22 H 0.5204 0.6326 -0.0859 0.066 Uiso 1 1 calc R . .
C23 C 0.4571(2) 0.4910(5) -0.1316(2) 0.0582(12) Uani 1 1 d . . .
N24 N 0.40702(19) 0.4253(4) -0.14249(17) 0.0561(10) Uani 1 1 d . . .
C25 C 0.3820(2) 0.4589(5) -0.1074(2) 0.0511(10) Uani 1 1 d . . .
C31 C 0.38979(19) 0.8427(4) 0.14358(18) 0.0436(9) Uani 1 1 d . . .
C32 C 0.3430(2) 0.9348(5) 0.1310(2) 0.0533(11) Uani 1 1 d . . .
H32 H 0.3283 0.9867 0.0960 0.064 Uiso 1 1 calc R . .
C33 C 0.3179(2) 0.9495(5) 0.1711(2) 0.0561(12) Uani 1 1 d . . .
H33 H 0.2858 1.0113 0.1626 0.067 Uiso 1 1 calc R . .
C34 C 0.3392(2) 0.8750(5) 0.2230(2) 0.0522(11) Uani 1 1 d . B .
C35 C 0.3860(2) 0.7834(5) 0.2342(2) 0.0544(11) Uani 1 1 d . . .
H35 H 0.4008 0.7312 0.2692 0.065 Uiso 1 1 calc R . .
C36 C 0.4115(2) 0.7672(4) 0.1947(2) 0.0498(11) Uani 1 1 d . . .
H36 H 0.4435 0.7050 0.2029 0.060 Uiso 1 1 calc R . .
C37 C 0.3118(2) 0.8927(6) 0.2662(2) 0.0662(14) Uani 1 1 d D . .
H37A H 0.3396 0.8523 0.3044 0.079 Uiso 1 1 calc R A 1
H37B H 0.3093 0.9895 0.2730 0.079 Uiso 1 1 calc R A 1
C38 C 0.2492(4) 0.8320(14) 0.2467(5) 0.063(3) Uani 0.778(10) 1 d PDU B 1
H38A H 0.2515 0.7333 0.2460 0.075 Uiso 0.778(10) 1 calc PR B 1
H38B H 0.2214 0.8634 0.2066 0.075 Uiso 0.778(10) 1 calc PR B 1
C39 C 0.2254(4) 0.8776(9) 0.2925(4) 0.071(2) Uani 0.778(10) 1 d PDU B 1
H39A H 0.2530 0.8429 0.3320 0.085 Uiso 0.778(10) 1 calc PR B 1
H39B H 0.2262 0.9763 0.2947 0.085 Uiso 0.778(10) 1 calc PR B 1
C40 C 0.1618(3) 0.8297(8) 0.2766(4) 0.071(2) Uani 0.778(10) 1 d PDU B 1
H40A H 0.1589 0.7314 0.2716 0.086 Uiso 0.778(10) 1 calc PR B 1
H40B H 0.1322 0.8720 0.2396 0.086 Uiso 0.778(10) 1 calc PR B 1
C41 C 0.1494(5) 0.8743(12) 0.3316(5) 0.102(3) Uani 0.778(10) 1 d PDU B 1
H41A H 0.1786 0.8307 0.3683 0.122 Uiso 0.778(10) 1 calc PR B 1
H41B H 0.1533 0.9723 0.3370 0.122 Uiso 0.778(10) 1 calc PR B 1
C42 C 0.0857(5) 0.8307(13) 0.3167(6) 0.124(4) Uani 0.778(10) 1 d PDU B 1
H42A H 0.0757 0.8558 0.3489 0.187 Uiso 0.778(10) 1 calc PR B 1
H42B H 0.0826 0.7335 0.3115 0.187 Uiso 0.778(10) 1 calc PR B 1
H42C H 0.0575 0.8742 0.2801 0.187 Uiso 0.778(10) 1 calc PR B 1
C38A C 0.2439(9) 0.859(5) 0.2393(13) 0.059(8) Uani 0.222(10) 1 d PDU B 2
H38C H 0.2369 0.7858 0.2104 0.070 Uiso 0.222(10) 1 calc PR B 2
H38D H 0.2217 0.9376 0.2165 0.070 Uiso 0.222(10) 1 calc PR B 2
C39A C 0.2133(14) 0.816(4) 0.2785(17) 0.083(8) Uani 0.222(10) 1 d PDU B 2
H39C H 0.1879 0.7363 0.2609 0.100 Uiso 0.222(10) 1 calc PR B 2
H39D H 0.2451 0.7904 0.3179 0.100 Uiso 0.222(10) 1 calc PR B 2
C40A C 0.174(2) 0.925(4) 0.286(3) 0.26(4) Uani 0.222(10) 1 d PDU B 2
H40C H 0.1592 0.9853 0.2518 0.312 Uiso 0.222(10) 1 calc PR B 2
H40D H 0.1988 0.9783 0.3217 0.312 Uiso 0.222(10) 1 calc PR B 2
C41A C 0.1172(11) 0.872(3) 0.2932(11) 0.071(8) Uani 0.222(10) 1 d PDU B 2
H41C H 0.0859 0.9423 0.2828 0.086 Uiso 0.222(10) 1 calc PR B 2
H41D H 0.0993 0.7939 0.2670 0.086 Uiso 0.222(10) 1 calc PR B 2
C42A C 0.1400(15) 0.831(3) 0.3581(11) 0.083(8) Uani 0.222(10) 1 d PDU B 2
H42D H 0.1142 0.8716 0.3742 0.125 Uiso 0.222(10) 1 calc PR B 2
H42E H 0.1819 0.8619 0.3807 0.125 Uiso 0.222(10) 1 calc PR B 2
H42F H 0.1387 0.7336 0.3609 0.125 Uiso 0.222(10) 1 calc PR B 2

loop_
_atom_site_aniso_label
_atom_site_aniso_U_11
_atom_site_aniso_U_22
_atom_site_aniso_U_33
_atom_site_aniso_U_23
_atom_site_aniso_U_13
_atom_site_aniso_U_12
Pt1 0.03346(10) 0.03738(10) 0.04074(11) 0.00381(6) 0.01783(7) -0.00127(6)
F1 0.0659(19) 0.093(2) 0.107(3) -0.005(2) 0.064(2) -0.0101(18)
F2 0.0514(16) 0.0677(18) 0.080(2) -0.0076(16) 0.0276(15) -0.0229(14)
F3 0.095(3) 0.107(3) 0.088(2) -0.038(2) 0.062(2) -0.018(2)
F4 0.0542(16) 0.0748(19) 0.0667(18) -0.0203(15) 0.0198(14) -0.0176(14)
C1 0.036(2) 0.045(2) 0.050(2) 0.0112(19) 0.0212(18) -0.0002(17)
C2 0.049(3) 0.056(2) 0.067(3) 0.007(2) 0.038(2) -0.001(2)
C3 0.044(2) 0.075(3) 0.065(3) 0.012(3) 0.033(2) 0.001(2)
N4 0.043(2) 0.064(2) 0.064(3) 0.009(2) 0.025(2) -0.0081(18)
C5 0.041(2) 0.048(2) 0.054(3) 0.009(2) 0.017(2) -0.0052(19)
C6 0.035(2) 0.044(2) 0.049(2) 0.0103(19) 0.0173(18) -0.0025(17)
C7 0.033(2) 0.043(2) 0.046(2) 0.0056(18) 0.0153(18) -0.0036(16)
N8 0.0338(16) 0.0432(17) 0.0399(18) 0.0035(15) 0.0159(14) -0.0016(14)
C9 0.045(2) 0.048(2) 0.062(3) -0.001(2) 0.022(2) -0.008(2)
C10 0.062(3) 0.055(3) 0.067(3) -0.015(2) 0.029(3) -0.014(2)
C11 0.058(3) 0.059(3) 0.064(3) -0.012(2) 0.035(3) -0.010(2)
C12 0.038(2) 0.046(2) 0.047(2) 0.0011(18) 0.0213(18) -0.0006(17)
N13 0.0384(18) 0.051(2) 0.046(2) -0.0023(17) 0.0220(16) -0.0035(16)
C14 0.034(2) 0.047(2) 0.047(2) 0.0033(19) 0.0177(18) -0.0028(17)
N15 0.0322(17) 0.0423(18) 0.0443(19) 0.0041(15) 0.0173(15) -0.0020(14)
C16 0.044(2) 0.074(3) 0.057(3) -0.008(3) 0.026(2) -0.015(2)
C17 0.047(3) 0.077(3) 0.067(3) -0.008(3) 0.029(2) -0.019(2)
C18 0.049(3) 0.063(3) 0.058(3) -0.007(2) 0.023(2) -0.017(2)
C19 0.040(2) 0.044(2) 0.042(2) 0.0035(18) 0.0130(18) -0.0027(18)
C20 0.041(2) 0.045(2) 0.040(2) 0.0010(18) 0.0159(18) -0.0007(18)
C21 0.044(2) 0.042(2) 0.046(2) 0.0043(18) 0.0200(19) 0.0011(18)
C22 0.058(3) 0.056(3) 0.059(3) -0.006(2) 0.033(2) -0.010(2)
C23 0.064(3) 0.063(3) 0.051(3) -0.004(2) 0.029(3) 0.004(3)
N24 0.061(2) 0.059(2) 0.045(2) -0.0047(19) 0.0203(19) 0.004(2)
C25 0.043(2) 0.053(3) 0.049(3) 0.000(2) 0.013(2) -0.003(2)
C31 0.037(2) 0.052(2) 0.043(2) 0.0003(19) 0.0190(18) -0.0020(18)
C32 0.047(2) 0.064(3) 0.049(3) 0.010(2) 0.022(2) 0.007(2)
C33 0.044(2) 0.068(3) 0.060(3) 0.007(2) 0.026(2) 0.013(2)
C34 0.050(3) 0.064(3) 0.045(2) -0.004(2) 0.023(2) -0.005(2)
C35 0.057(3) 0.066(3) 0.042(2) 0.006(2) 0.023(2) -0.001(2)
C36 0.045(2) 0.057(3) 0.048(3) 0.006(2) 0.022(2) 0.0055(19)
C37 0.066(3) 0.087(4) 0.055(3) -0.009(3) 0.036(3) -0.003(3)
C38 0.059(4) 0.077(7) 0.062(4) 0.010(4) 0.035(3) 0.009(4)
C39 0.081(5) 0.071(5) 0.078(5) -0.008(4) 0.051(4) -0.004(4)
C40 0.076(5) 0.074(4) 0.091(5) 0.013(4) 0.061(4) 0.007(4)
C41 0.117(7) 0.121(7) 0.098(6) 0.001(5) 0.075(6) 0.010(5)
C42 0.129(7) 0.137(8) 0.134(8) 0.005(6) 0.082(6) -0.001(6)
C38A 0.056(10) 0.065(11) 0.062(11) 0.008(8) 0.033(7) 0.000(7)
C39A 0.082(10) 0.095(11) 0.087(10) 0.005(9) 0.049(8) -0.004(8)
C40A 0.26(4) 0.26(4) 0.26(4) 0.002(10) 0.11(2) 0.000(10)
C41A 0.066(11) 0.079(11) 0.074(11) -0.001(8) 0.034(8) 0.002(8)
C42A 0.088(11) 0.097(12) 0.079(11) 0.001(9) 0.049(9) -0.008(9)

loop_
_atom_type_symbol
_atom_type_description
_atom_type_scat_dispersion_real
_atom_type_scat_dispersion_imag
_atom_type_scat_source
C C 0.0033 0.0016 'International Tables Vol C Tables 4.2.6.8 and 6.1.1.4'
H H 0.0000 0.0000 'International Tables Vol C Tables 4.2.6.8 and 6.1.1.4'
N N 0.0061 0.0033 'International Tables Vol C Tables 4.2.6.8 and 6.1.1.4'
F F 0.0171 0.0103 'International Tables Vol C Tables 4.2.6.8 and 6.1.1.4'
Pt Pt -1.7033 8.3905 'International Tables Vol C Tables 4.2.6.8 and 6.1.1.4'

loop_
_geom_angle_atom_site_label_1
_geom_angle_atom_site_label_2
_geom_angle_atom_site_label_3
_geom_angle
C1 Pt1 C21 103.43(17)
C1 Pt1 N15 174.59(15)
C21 Pt1 N15 81.89(15)
C1 Pt1 N8 81.70(15)
C21 Pt1 N8 174.21(14)
N15 Pt1 N8 93.04(13)
C2 C1 C6 115.7(4)
C2 C1 Pt1 131.1(4)
C6 C1 Pt1 113.1(3)
C3 C2 C1 118.0(5)
C3 C2 H2 121.0
C1 C2 H2 121.0
N4 C3 F1 114.5(4)
N4 C3 C2 127.9(5)
F1 C3 C2 117.6(5)
C3 N4 C5 113.6(4)
N4 C5 F2 112.3(4)
N4 C5 C6 126.1(5)
F2 C5 C6 121.6(4)
C5 C6 C1 118.5(4)
C5 C6 C7 124.5(4)
C1 C6 C7 116.9(3)
C9 C7 N8 121.6(4)
C9 C7 C6 125.4(4)
N8 C7 C6 113.0(4)
C12 N8 C7 120.4(4)
C12 N8 Pt1 124.7(3)
C7 N8 Pt1 114.8(3)
C7 C9 C10 118.2(4)
C7 C9 H9 120.9
C10 C9 H9 120.9
C11 C10 C9 120.4(5)
C11 C10 H10 119.8
C9 C10 H10 119.8
C10 C11 C12 119.7(4)
C10 C11 H11 120.2
C12 C11 H11 120.2
N8 C12 C11 119.8(4)
N8 C12 N13 122.4(4)
C11 C12 N13 117.8(4)
C14 N13 C12 132.2(3)
C14 N13 C31 113.9(3)
C12 N13 C31 113.9(3)
N15 C14 N13 122.6(4)
N15 C14 C16 119.6(4)
N13 C14 C16 117.8(4)
C14 N15 C19 120.0(3)
C14 N15 Pt1 124.6(3)
C19 N15 Pt1 115.4(3)
C17 C16 C14 120.3(4)
C17 C16 H16 119.9
C14 C16 H16 119.9
C16 C17 C18 120.4(4)
C16 C17 H17 119.8
C18 C17 H17 119.8
C19 C18 C17 118.2(5)
C19 C18 H18 120.9
C17 C18 H18 120.9
C18 C19 N15 121.5(4)
C18 C19 C20 125.8(4)
N15 C19 C20 112.7(3)
C25 C20 C21 117.9(4)
C25 C20 C19 125.2(4)
C21 C20 C19 116.9(4)
C22 C21 C20 115.3(4)
C22 C21 Pt1 131.6(3)
C20 C21 Pt1 113.1(3)
C23 C22 C21 118.6(4)
C23 C22 H22 120.7
C21 C22 H22 120.7
N24 C23 F3 114.5(4)
N24 C23 C22 127.6(5)
F3 C23 C22 117.8(5)
C23 N24 C25 113.6(4)
N24 C25 F4 112.7(4)
N24 C25 C20 126.9(4)
F4 C25 C20 120.3(4)
C36 C31 C32 120.8(4)
C36 C31 N13 119.7(4)
C32 C31 N13 119.4(4)
C31 C32 C33 119.0(4)
C31 C32 H32 120.5
C33 C32 H32 120.5
C34 C33 C32 121.3(4)
C34 C33 H33 119.3
C32 C33 H33 119.3
C33 C34 C35 118.3(4)
C33 C34 C37 120.7(5)
C35 C34 C37 121.0(4)
C34 C35 C36 121.2(5)
C34 C35 H35 119.4
C36 C35 H35 119.4
C31 C36 C35 119.4(4)
C31 C36 H36 120.3
C35 C36 H36 120.3
C38 C37 C34 115.2(5)
C38 C37 C38A 12(2)
C34 C37 C38A 113.2(12)
C38 C37 H37A 108.5
C34 C37 H37A 108.5
C38A C37 H37A 119.2
C38 C37 H37B 108.5
C34 C37 H37B 108.5
C38A C37 H37B 99.0
H37A C37 H37B 107.5
C37 C38 C39 107.2(7)
C37 C38 H38A 110.3
C39 C38 H38A 110.3
C37 C38 H38B 110.3
C39 C38 H38B 110.3
H38A C38 H38B 108.5
C40 C39 C38 112.8(7)
C40 C39 H39A 109.0
C38 C39 H39A 109.0
C40 C39 H39B 109.0
C38 C39 H39B 109.0
H39A C39 H39B 107.8
C39 C40 C41 104.5(7)
C39 C40 H40A 110.9
C41 C40 H40A 110.9
C39 C40 H40B 110.9
C41 C40 H40B 110.9
H40A C40 H40B 108.9
C42 C41 C40 106.0(8)
C42 C41 H41A 110.5
C40 C41 H41A 110.5
C42 C41 H41B 110.5
C40 C41 H41B 110.5
H41A C41 H41B 108.7
C41 C42 H42A 109.5
C41 C42 H42B 109.5
H42A C42 H42B 109.5
C41 C42 H42C 109.5
H42A C42 H42C 109.5
H42B C42 H42C 109.5
C37 C38A C39A 121(2)
C37 C38A H38C 107.0
C39A C38A H38C 107.0
C37 C38A H38D 107.0
C39A C38A H38D 107.0
H38C C38A H38D 106.8
C40A C39A C38A 114(2)
C40A C39A H39C 108.8
C38A C39A H39C 108.8
C40A C39A H39D 108.8
C38A C39A H39D 108.8
H39C C39A H39D 107.7
C39A C40A C41A 115(2)
C39A C40A H40C 108.6
C41A C40A H40C 108.6
C39A C40A H40D 108.6
C41A C40A H40D 108.6
H40C C40A H40D 107.6
C42A C41A C40A 106(2)
C42A C41A H41C 110.4
C40A C41A H41C 110.4
C42A C41A H41D 110.4
C40A C41A H41D 110.4
H41C C41A H41D 108.6
C41A C42A H42D 109.5
C41A C42A H42E 109.5
H42D C42A H42E 109.5
C41A C42A H42F 109.5
H42D C42A H42F 109.5
H42E C42A H42F 109.5

loop_
_geom_bond_atom_site_label_1
_geom_bond_atom_site_label_2
_geom_bond_distance
Pt1 C1 1.992(4)
Pt1 C21 1.995(4)
Pt1 N15 2.052(3)
Pt1 N8 2.054(3)
F1 C3 1.361(5)
F2 C5 1.342(5)
F3 C23 1.360(5)
F4 C25 1.352(5)
C1 C2 1.402(6)
C1 C6 1.415(6)
C2 C3 1.378(6)
C2 H2 0.9400
C3 N4 1.306(6)
N4 C5 1.323(5)
C5 C6 1.385(6)
C6 C7 1.469(5)
C7 C9 1.366(6)
C7 N8 1.376(5)
N8 C12 1.333(5)
C9 C10 1.388(6)
C9 H9 0.9400
C10 C11 1.369(6)
C10 H10 0.9400
C11 C12 1.402(6)
C11 H11 0.9400
C12 N13 1.410(5)
N13 C14 1.404(6)
N13 C31 1.464(5)
C14 N15 1.338(5)
C14 C16 1.409(6)
N15 C19 1.374(5)
C16 C17 1.346(7)
C16 H16 0.9400
C17 C18 1.389(6)
C17 H17 0.9400
C18 C19 1.373(6)
C18 H18 0.9400
C19 C20 1.478(6)
C20 C25 1.382(6)
C20 C21 1.422(6)
C21 C22 1.396(6)
C22 C23 1.375(7)
C22 H22 0.9400
C23 N24 1.299(6)
N24 C25 1.311(6)
C31 C36 1.369(6)
C31 C32 1.383(6)
C32 C33 1.388(6)
C32 H32 0.9400
C33 C34 1.380(6)
C33 H33 0.9400
C34 C35 1.385(7)
C34 C37 1.507(6)
C35 C36 1.387(7)
C35 H35 0.9400
C36 H36 0.9400
C37 C38 1.505(9)
C37 C38A 1.520(15)
C37 H37A 0.9800
C37 H37B 0.9800
C38 C39 1.559(9)
C38 H38A 0.9800
C38 H38B 0.9800
C39 C40 1.494(9)
C39 H39A 0.9800
C39 H39B 0.9800
C40 C41 1.593(9)
C40 H40A 0.9800
C40 H40B 0.9800
C41 C42 1.486(11)
C41 H41A 0.9800
C41 H41B 0.9800
C42 H42A 0.9700
C42 H42B 0.9700
C42 H42C 0.9700
C38A C39A 1.529(15)
C38A H38C 0.9800
C38A H38D 0.9800
C39A C40A 1.517(16)
C39A H39C 0.9800
C39A H39D 0.9800
C40A C41A 1.545(16)
C40A H40C 0.9800
C40A H40D 0.9800
C41A C42A 1.520(15)
C41A H41C 0.9800
C41A H41D 0.9800
C42A H42D 0.9700
C42A H42E 0.9700
C42A H42F 0.9700

loop_
_geom_torsion_atom_site_label_1
_geom_torsion_atom_site_label_2
_geom_torsion_atom_site_label_3
_geom_torsion_atom_site_label_4
_geom_torsion
C21 Pt1 C1 C2 -10.4(5)
N15 Pt1 C1 C2 158.7(13)
N8 Pt1 C1 C2 172.3(4)
C21 Pt1 C1 C6 171.8(3)
N15 Pt1 C1 C6 -19.1(17)
N8 Pt1 C1 C6 -5.5(3)
C6 C1 C2 C3 -2.1(6)
Pt1 C1 C2 C3 -179.8(4)
C1 C2 C3 N4 -1.3(8)
C1 C2 C3 F1 179.4(4)
F1 C3 N4 C5 -177.8(4)
C2 C3 N4 C5 2.9(8)
C3 N4 C5 F2 178.4(4)
C3 N4 C5 C6 -1.1(7)
N4 C5 C6 C1 -2.0(7)
F2 C5 C6 C1 178.5(4)
N4 C5 C6 C7 175.5(4)
F2 C5 C6 C7 -4.0(7)
C2 C1 C6 C5 3.5(6)
Pt1 C1 C6 C5 -178.4(3)
C2 C1 C6 C7 -174.2(4)
Pt1 C1 C6 C7 3.9(5)
C5 C6 C7 C9 2.1(7)
C1 C6 C7 C9 179.6(4)
C5 C6 C7 N8 -176.1(4)
C1 C6 C7 N8 1.4(5)
C9 C7 N8 C12 -0.9(6)
C6 C7 N8 C12 177.4(4)
C9 C7 N8 Pt1 175.7(3)
C6 C7 N8 Pt1 -6.0(4)
C1 Pt1 N8 C12 -177.1(3)
C21 Pt1 N8 C12 30.2(15)
N15 Pt1 N8 C12 1.7(3)
C1 Pt1 N8 C7 6.5(3)
C21 Pt1 N8 C7 -146.2(13)
N15 Pt1 N8 C7 -174.7(3)
N8 C7 C9 C10 1.5(7)
C6 C7 C9 C10 -176.5(4)
C7 C9 C10 C11 -0.7(8)
C9 C10 C11 C12 -0.7(8)
C7 N8 C12 C11 -0.6(6)
Pt1 N8 C12 C11 -176.8(3)
C7 N8 C12 N13 -180.0(4)
Pt1 N8 C12 N13 3.8(6)
C10 C11 C12 N8 1.4(7)
C10 C11 C12 N13 -179.2(5)
N8 C12 N13 C14 -9.0(7)
C11 C12 N13 C14 171.6(5)
N8 C12 N13 C31 170.5(4)
C11 C12 N13 C31 -8.9(6)
C12 N13 C14 N15 5.6(7)
C31 N13 C14 N15 -174.0(4)
C12 N13 C14 C16 -175.4(4)
C31 N13 C14 C16 5.1(6)
N13 C14 N15 C19 178.7(4)
C16 C14 N15 C19 -0.4(6)
N13 C14 N15 Pt1 2.3(6)
C16 C14 N15 Pt1 -176.8(3)
C1 Pt1 N15 C14 8.8(17)
C21 Pt1 N15 C14 178.1(4)
N8 Pt1 N15 C14 -4.7(3)
C1 Pt1 N15 C19 -167.7(14)
C21 Pt1 N15 C19 1.6(3)
N8 Pt1 N15 C19 178.8(3)
N15 C14 C16 C17 0.0(7)
N13 C14 C16 C17 -179.1(5)
C14 C16 C17 C18 1.0(8)
C16 C17 C18 C19 -1.7(8)
C17 C18 C19 N15 1.3(7)
C17 C18 C19 C20 179.9(5)
C14 N15 C19 C18 -0.3(6)
Pt1 N15 C19 C18 176.4(4)
C14 N15 C19 C20 -179.1(4)
Pt1 N15 C19 C20 -2.3(4)
C18 C19 C20 C25 2.7(7)
N15 C19 C20 C25 -178.6(4)
C18 C19 C20 C21 -176.6(4)
N15 C19 C20 C21 2.1(5)
C25 C20 C21 C22 0.7(6)
C19 C20 C21 C22 -179.9(4)
C25 C20 C21 Pt1 179.8(3)
C19 C20 C21 Pt1 -0.8(5)
C1 Pt1 C21 C22 -2.4(5)
N15 Pt1 C21 C22 178.6(5)
N8 Pt1 C21 C22 149.8(12)
C1 Pt1 C21 C20 178.6(3)
N15 Pt1 C21 C20 -0.3(3)
N8 Pt1 C21 C20 -29.1(15)
C20 C21 C22 C23 -1.9(7)
Pt1 C21 C22 C23 179.2(4)
C21 C22 C23 N24 2.1(8)
C21 C22 C23 F3 -178.0(4)
F3 C23 N24 C25 179.4(4)
C22 C23 N24 C25 -0.8(8)
C23 N24 C25 F4 178.7(4)
C23 N24 C25 C20 -0.7(7)
C21 C20 C25 N24 0.7(7)
C19 C20 C25 N24 -178.6(4)
C21 C20 C25 F4 -178.6(4)
C19 C20 C25 F4 2.1(7)
C14 N13 C31 C36 89.4(5)
C12 N13 C31 C36 -90.2(5)
C14 N13 C31 C32 -89.3(5)
C12 N13 C31 C32 91.1(5)
C36 C31 C32 C33 -0.3(7)
N13 C31 C32 C33 178.4(4)
C31 C32 C33 C34 0.6(7)
C32 C33 C34 C35 -0.7(8)
C32 C33 C34 C37 179.6(5)
C33 C34 C35 C36 0.6(8)
C37 C34 C35 C36 -179.7(5)
C32 C31 C36 C35 0.2(7)
N13 C31 C36 C35 -178.5(4)
C34 C35 C36 C31 -0.4(8)
C33 C34 C37 C38 74.1(9)
C35 C34 C37 C38 -105.6(8)
C33 C34 C37 C38A 61(2)
C35 C34 C37 C38A -118(2)
C34 C37 C38 C39 -172.4(7)
C38A C37 C38 C39 -89(8)
C37 C38 C39 C40 177.1(8)
C38 C39 C40 C41 174.6(9)
C39 C40 C41 C42 178.8(9)
C38 C37 C38A C39A 54(6)
C34 C37 C38A C39A 156(3)
C37 C38A C39A C40A 105(4)
C38A C39A C40A C41A 148(3)
C39A C40A C41A C42A 82(4)
